data_2100993
loop_
_publ_author_name
'Lukin, K. A.'
'Kozhushkov, S. I.'
'Zefirov, N. S.'
'Yufit, D. S.'
'Struchkov, Y. T.'

_publ_section_title
;
 Geometry of three-membered rings in triangulanes: an X-ray structural
 study and additivity scheme for carbon--carbon bond lengths in
 triangulanes
;
_journal_issue 4
_journal_name_full 'Acta Crystallographica Section B'
_journal_page_first 704
_journal_page_last 708
_journal_paper_doi 10.1107/S0108768192013612
_journal_volume 49
_journal_year 1993
_chemical_formula_sum 'C11 H12 Cl2'
_chemical_formula_weight 215.1
_space_group_IT_number 2
_space_group_name_Hall '-P 1'
_space_group_name_H-M_alt 'P -1'
_symmetry_cell_setting triclinic
_symmetry_space_group_name_Hall '-P 1'
_symmetry_space_group_name_H-M 'P -1'
_cell_angle_alpha 94.49(2)
_cell_angle_beta 107.42(2)
_cell_angle_gamma 103.12(2)
_cell_formula_units_Z 2
_cell_length_a 6.729(2)
_cell_length_b 9.176(2)
_cell_length_c 9.490(3)
_cell_volume 537.7(3)
_diffrn_radiation_type Mo
_diffrn_radiation_wavelength 0.71069
_exptl_absorpt_coefficient_mu 0.556
_exptl_crystal_density_diffrn 1.33
_exptl_crystal_F_000 224
_cod_data_source_file cr0431.cif
_cod_data_source_block cr0431a
_cod_original_cell_volume 537.7(6)
_cod_database_code 2100993

loop_
_space_group_symop_id
_space_group_symop_operation_xyz
1 x,y,z
2 -x,-y,-z

loop_
_atom_site_label
_atom_site_fract_x
_atom_site_fract_y
_atom_site_fract_z
_atom_site_U_iso_or_equiv
Cl(1) .15040(10) .33840(10) .57810(10) .0320(10)
Cl(2) .27310(10) .05700(10) .62970(10) .0400(10)
C(1) .1574(2) .20350(10) .22800(10) .0220(10)
C(2) -.0432(2) .24740(10) .15720(10) .0210(10)
C(3) .1545(2) .31380(10) .12250(10) .0230(10)
C(4) .2829(3) .4661(2) .1169(2) .0320(10)
C(5) .2185(3) .3354(2) -.0121(2) .0330(10)
C(6) -.2689(2) .1657(2) .07180(10) .0280(10)
C(7) -.2160(2) .2959(2) .19890(10) .0260(10)
C(8) .2229(3) .0591(2) .25020(10) .0290(10)
C(9) .2911(2) .18850(10) .37670(10) .0230(10)
C(10) .2877(2) .21050(10) .52990(10) .0240(10)
C(11) .4949(2) .2733(2) .4983(2) .0290(10)
H(41) .201(3) .544(2) .100(2) .040(10)
H(42) .435(3) .496(2) .181(2) .040(10)
H(51) .107(3) .337(2) -.105(2) .040(10)
H(52) .333(3) .291(2) -.025(2) .040(10)
H(61) -.329(3) .184(2) -.027(2) .030(10)
H(62) -.325(3) .060(2) .091(2) .040(10)
H(71) -.239(3) .270(2) .290(2) .040(10)
H(72) -.247(2) .391(2) .172(2) .030(10)
H(81) .338(3) .040(2) .211(2) .030(10)
H(82) .111(3) -.030(2) .253(2) .040(10)
H(111) .545(3) .383(2) .506(2) .040(10)
H(112) .607(3) .222(2) .531(2) .030(10)

loop_
_geom_angle_atom_site_label_1
_geom_angle_atom_site_label_2
_geom_angle_atom_site_label_3
_geom_angle
C(2) C(1) C(3) 59.90(10)
C(2) C(1) C(8) 137.00(10)
C(3) C(1) C(8) 138.30(10)
C(2) C(1) C(9) 139.40(10)
C(3) C(1) C(9) 138.50(10)
C(8) C(1) C(9) 61.00(10)
C(1) C(2) C(3) 60.10(10)
C(1) C(2) C(6) 135.50(10)
C(3) C(2) C(6) 136.60(10)
C(1) C(2) C(7) 139.50(10)
C(3) C(2) C(7) 139.50(10)
C(6) C(2) C(7) 62.30(10)
C(1) C(3) C(4) 138.20(10)
C(2) C(3) C(4) 137.90(10)
C(1) C(3) C(5) 137.50(10)
C(2) C(3) C(5) 137.70(10)
C(4) C(3) C(5) 62.30(10)
C(3) C(4) C(5) 58.80(10)
C(3) C(5) C(4) 58.90(10)
C(2) C(6) C(7) 59.00(10)
C(2) C(7) C(6) 58.80(10)
C(1) C(8) C(9) 58.40(10)
C(1) C(9) C(8) 60.60(10)
C(1) C(9) C(10) 137.40(10)
C(8) C(9) C(10) 137.30(10)
C(1) C(9) C(11) 139.80(10)
C(8) C(9) C(11) 137.30(10)
C(10) C(9) C(11) 61.40(10)
Cl(1) C(10) Cl(2) 112.00(10)
Cl(2) C(10) C(9) 120.10(10)
Cl(1) C(10) C(11) 118.50(10)
Cl(2) C(10) C(11) 118.20(10)
C(9) C(10) C(11) 60.60(10)
C(9) C(11) C(10) 58.10(10)

loop_
_geom_bond_atom_site_label_1
_geom_bond_atom_site_label_2
_geom_bond_distance
C(1) C(2) 1.477
C(1) C(8) 1.499
C(2) C(3) 1.475
C(2) C(6) 1.475
C(3) C(4) 1.481
C(6) C(7) 1.527
C(9) C(10) 1.461
C(10) C(11) 1.510
C(1) C(3) 1.478
C(1) C(9) 1.464
C(2) C(7) 1.479
C(3) C(5) 1.478
C(4) C(5) 1.530
C(8) C(9) 1.504
C(9) C(11) 1.499
